data_4088380
loop_
_publ_author_name
'Braunschweig, Holger'
'Dewhurst, Rian D.'
'Schneider, Christoph'

_publ_section_title
;
 Steric Control between Neutral Metal-Only Lewis Pairs and
 Metal-Stabilized Gallenium and Gallinium Cations
;
_journal_issue 7
_journal_name_full Organometallics
_journal_page_first 1002
_journal_paper_doi 10.1021/acs.organomet.6b00045
_journal_volume 35
_journal_year 2016
_chemical_formula_moiety 'C39 H66 Fe O3 P2'
_chemical_formula_sum 'C39 H66 Fe O3 P2'
_chemical_formula_weight 700.70
_space_group_crystal_system monoclinic
_space_group_IT_number 14
_space_group_name_Hall '-P 2yn'
_space_group_name_H-M_alt 'P 1 21/n 1'
_atom_sites_solution_hydrogens geom
_atom_sites_solution_primary iterative
_atom_sites_solution_secondary difmap
_audit_creation_method SHELXL-2014/7
_cell_angle_alpha 90
_cell_angle_beta 95.84(3)
_cell_angle_gamma 90
_cell_formula_units_Z 4
_cell_length_a 15.509(6)
_cell_length_b 12.270(4)
_cell_length_c 19.698(5)
_cell_measurement_reflns_used 7344
_cell_measurement_temperature 100(2)
_cell_measurement_theta_max 26.67
_cell_measurement_theta_min 2.64
_cell_volume 3729(2)
_computing_cell_refinement 'Saint+ ver. V8.34A (Bruker AXS)'
_computing_data_collection 'APEX2 ver. 2014.9 (Bruker AXS)'
_computing_data_reduction 'Saint+ ver. V8.34A (Bruker AXS)'
_computing_molecular_graphics 'ShelXLe (Huebschle et all, 2011)'
_computing_publication_material 'SHELXL-2014/7 (Sheldrick, 2014)'
_computing_structure_refinement 'SHELXL-2014/7 (Sheldrick, 2014)'
_computing_structure_solution 'SHELXT (Sheldrick, 2014)'
_diffrn_ambient_temperature 100(2)
_diffrn_detector 'CMOS area detector (Photon 100)'
_diffrn_detector_area_resol_mean 8.333
_diffrn_measured_fraction_theta_full 0.996
_diffrn_measured_fraction_theta_max 0.991
_diffrn_measurement_device_type 'Bruker D8 Quest'
_diffrn_measurement_method '\f and \w scans'
_diffrn_radiation_monochromator 'multi-layer mirror'
_diffrn_radiation_type MoK\a
_diffrn_radiation_wavelength 0.71073
_diffrn_reflns_av_R_equivalents 0.0620
_diffrn_reflns_av_unetI/netI 0.0623
_diffrn_reflns_Laue_measured_fraction_full 0.996
_diffrn_reflns_Laue_measured_fraction_max 0.991
_diffrn_reflns_limit_h_max 19
_diffrn_reflns_limit_h_min -19
_diffrn_reflns_limit_k_max 14
_diffrn_reflns_limit_k_min -15
_diffrn_reflns_limit_l_max 25
_diffrn_reflns_limit_l_min -25
_diffrn_reflns_number 30954
_diffrn_reflns_point_group_measured_fraction_full 0.996
_diffrn_reflns_point_group_measured_fraction_max 0.991
_diffrn_reflns_theta_full 26.000
_diffrn_reflns_theta_max 26.847
_diffrn_reflns_theta_min 2.302
_diffrn_source 'microfocus sealed tube (Incoatec ImS)'
_exptl_absorpt_coefficient_mu 0.525
_exptl_absorpt_correction_T_max 0.7454
_exptl_absorpt_correction_T_min 0.6619
_exptl_absorpt_correction_type multi-scan
_exptl_absorpt_process_details 'SadAbs 2014/2 (Bruker AXS)'
_exptl_crystal_colour colourless
_exptl_crystal_density_diffrn 1.248
_exptl_crystal_description block
_exptl_crystal_F_000 1520
_exptl_crystal_size_max 0.133
_exptl_crystal_size_mid 0.12
_exptl_crystal_size_min 0.113
_refine_diff_density_max 0.606
_refine_diff_density_min -0.465
_refine_diff_density_rms 0.085
_refine_ls_extinction_method none
_refine_ls_goodness_of_fit_ref 0.981
_refine_ls_hydrogen_treatment constr
_refine_ls_matrix_type full
_refine_ls_number_parameters 460
_refine_ls_number_reflns 7943
_refine_ls_number_restraints 24
_refine_ls_restrained_S_all 0.979
_refine_ls_R_factor_all 0.0775
_refine_ls_R_factor_gt 0.0400
_refine_ls_shift/su_max 0.001
_refine_ls_shift/su_mean 0.000
_refine_ls_structure_factor_coef Fsqd
_refine_ls_weighting_details 'w=1/[\s^2^(Fo^2^)+(0.0519P)^2^+2.2891P] where P=(Fo^2^+2Fc^2^)/3'
_refine_ls_weighting_scheme calc
_refine_ls_wR_factor_gt 0.0885
_refine_ls_wR_factor_ref 0.1089
_reflns_Friedel_coverage 0.000
_reflns_number_gt 5564
_reflns_number_total 7943
_reflns_threshold_expression 'I > 2\s(I)'
_cod_data_source_file 4a.cif
_cod_data_source_block 4a
_cod_original_sg_symbol_H-M 'P 21/n'
_cod_database_code 4088380
_shelx_shelxl_version_number 2014/7
_shelx_space_group_comment
;
The symmetry employed for this shelxl refinement is uniquely defined
by the following loop, which should always be used as a source of
symmetry information in preference to the above space-group names.
They are only intended as comments.
;
_shelx_estimated_absorpt_t_min 0.933
_shelx_estimated_absorpt_t_max 0.943

loop_
_space_group_symop_operation_xyz
'x, y, z'
'-x+1/2, y+1/2, -z+1/2'
'-x, -y, -z'
'x-1/2, -y-1/2, z-1/2'

loop_
_atom_site_label
_atom_site_type_symbol
_atom_site_fract_x
_atom_site_fract_y
_atom_site_fract_z
_atom_site_U_iso_or_equiv
_atom_site_adp_type
_atom_site_occupancy
_atom_site_site_symmetry_order
_atom_site_calc_flag
_atom_site_refinement_flags_posn
_atom_site_refinement_flags_adp
_atom_site_refinement_flags_occupancy
_atom_site_disorder_assembly
_atom_site_disorder_group
Fe1 Fe 0.51899(2) 0.36972(3) 0.30515(2) 0.01368(10) Uani 1 1 d . . . . .
O1 O 0.56445(12) 0.35959(14) 0.45256(8) 0.0222(4) Uani 1 1 d . . . . .
P1 P 0.46938(4) 0.54129(5) 0.30547(3) 0.01273(14) Uani 1 1 d . . . . .
C1 C 0.54674(15) 0.36613(19) 0.39447(11) 0.0161(5) Uani 1 1 d . . . . .
C2 C 0.59684(16) 0.4118(2) 0.25086(11) 0.0193(5) Uani 1 1 d . . . . .
P2 P 0.56446(4) 0.19711(5) 0.29742(3) 0.01375(14) Uani 1 1 d . . . . .
O2 O 0.64752(12) 0.43758(15) 0.21447(9) 0.0288(4) Uani 1 1 d . . . . .
C3 C 0.41209(17) 0.3315(2) 0.27498(11) 0.0182(5) Uani 1 1 d . . . . .
O3 O 0.34028(11) 0.31073(14) 0.25698(9) 0.0254(4) Uani 1 1 d . . . . .
C10 C 0.45208(15) 0.5973(2) 0.21713(10) 0.0155(5) Uani 1 1 d . . . . .
H10 H 0.5106 0.5968 0.2000 0.019 Uiso 1 1 calc R U . . .
C11 C 0.39581(17) 0.5252(2) 0.16780(11) 0.0226(6) Uani 1 1 d . . . . .
H11A H 0.3362 0.5229 0.1816 0.027 Uiso 1 1 calc R U . . .
H11B H 0.4191 0.4500 0.1699 0.027 Uiso 1 1 calc R U . . .
C12 C 0.39312(19) 0.5676(2) 0.09458(12) 0.0315(7) Uani 1 1 d . . . . .
H12A H 0.4516 0.5609 0.0789 0.038 Uiso 1 1 calc R U . . .
H12B H 0.3530 0.5218 0.0645 0.038 Uiso 1 1 calc R U . . .
C13 C 0.36406(17) 0.6853(2) 0.08816(12) 0.0292(7) Uani 1 1 d . . . . .
H13A H 0.3672 0.7106 0.0408 0.035 Uiso 1 1 calc R U . . .
H13B H 0.3031 0.6912 0.0985 0.035 Uiso 1 1 calc R U . . .
C14 C 0.42090(17) 0.7566(2) 0.13680(12) 0.0247(6) Uani 1 1 d . . . . .
H14A H 0.3994 0.8326 0.1336 0.030 Uiso 1 1 calc R U . . .
H14B H 0.4809 0.7559 0.1237 0.030 Uiso 1 1 calc R U . . .
C15 C 0.42093(16) 0.7163(2) 0.21023(11) 0.0201(5) Uani 1 1 d . . . . .
H15A H 0.3616 0.7218 0.2243 0.024 Uiso 1 1 calc R U . . .
H15B H 0.4595 0.7631 0.2409 0.024 Uiso 1 1 calc R U . . .
C20 C 0.36262(15) 0.55568(19) 0.34169(11) 0.0141(5) Uani 1 1 d . . . . .
H20 H 0.3175 0.5368 0.3036 0.017 Uiso 1 1 calc R U . . .
C21 C 0.33849(15) 0.6698(2) 0.36594(11) 0.0172(5) Uani 1 1 d . . . . .
H21A H 0.3787 0.6909 0.4060 0.021 Uiso 1 1 calc R U . . .
H21B H 0.3448 0.7233 0.3292 0.021 Uiso 1 1 calc R U . . .
C22 C 0.24526(16) 0.6723(2) 0.38513(12) 0.0211(5) Uani 1 1 d . . . . .
H22A H 0.2323 0.7459 0.4021 0.025 Uiso 1 1 calc R U . . .
H22B H 0.2048 0.6577 0.3440 0.025 Uiso 1 1 calc R U . . .
C23 C 0.23098(16) 0.5884(2) 0.43976(12) 0.0210(5) Uani 1 1 d . . . . .
H23A H 0.2656 0.6083 0.4830 0.025 Uiso 1 1 calc R U . . .
H23B H 0.1691 0.5877 0.4481 0.025 Uiso 1 1 calc R U . . .
C24 C 0.25737(16) 0.4757(2) 0.41749(12) 0.0221(6) Uani 1 1 d . . . . .
H24A H 0.2179 0.4524 0.3775 0.027 Uiso 1 1 calc R U . . .
H24B H 0.2515 0.4232 0.4549 0.027 Uiso 1 1 calc R U . . .
C25 C 0.35046(15) 0.4739(2) 0.39897(11) 0.0167(5) Uani 1 1 d . . . . .
H25A H 0.3649 0.3997 0.3840 0.020 Uiso 1 1 calc R U . . .
H25B H 0.3905 0.4923 0.4397 0.020 Uiso 1 1 calc R U . . .
C30 C 0.53790(15) 0.64897(19) 0.34931(10) 0.0143(5) Uani 1 1 d . . . . .
H30 H 0.5013 0.7162 0.3480 0.017 Uiso 1 1 calc R U . . .
C31 C 0.56450(16) 0.6251(2) 0.42471(10) 0.0164(5) Uani 1 1 d . . . . .
H31A H 0.5131 0.6025 0.4471 0.020 Uiso 1 1 calc R U . . .
H31B H 0.6070 0.5646 0.4290 0.020 Uiso 1 1 calc R U . . .
C32 C 0.60465(16) 0.7268(2) 0.45976(11) 0.0200(5) Uani 1 1 d . . . . .
H32A H 0.5612 0.7861 0.4572 0.024 Uiso 1 1 calc R U . . .
H32B H 0.6217 0.7107 0.5085 0.024 Uiso 1 1 calc R U . . .
C33 C 0.68365(17) 0.7639(2) 0.42637(12) 0.0235(6) Uani 1 1 d . . . . .
H33A H 0.7303 0.7090 0.4348 0.028 Uiso 1 1 calc R U . . .
H33B H 0.7050 0.8336 0.4471 0.028 Uiso 1 1 calc R U . . .
C34 C 0.66239(17) 0.7793(2) 0.34959(12) 0.0240(6) Uani 1 1 d . . . . .
H34A H 0.6234 0.8428 0.3414 0.029 Uiso 1 1 calc R U . . .
H34B H 0.7165 0.7953 0.3289 0.029 Uiso 1 1 calc R U . . .
C35 C 0.61924(16) 0.6793(2) 0.31483(12) 0.0201(5) Uani 1 1 d . . . . .
H35A H 0.6604 0.6173 0.3181 0.024 Uiso 1 1 calc R U . . .
H35B H 0.6030 0.6949 0.2659 0.024 Uiso 1 1 calc R U . . .
C45 C 0.6729(3) 0.1241(4) 0.4168(2) 0.0115(9) Uani 0.5 1 d . . P A 1
H45A H 0.6539 0.1876 0.4425 0.014 Uiso 0.5 1 calc R U P A 1
H45B H 0.6314 0.0639 0.4212 0.014 Uiso 0.5 1 calc R U P A 1
C44 C 0.7638(7) 0.0888(9) 0.4468(5) 0.023(2) Uani 0.5 1 d . . P A 1
H44A H 0.7626 0.0714 0.4958 0.027 Uiso 0.5 1 calc R U P A 1
H44B H 0.7804 0.0218 0.4234 0.027 Uiso 0.5 1 calc R U P A 1
C43 C 0.8307(4) 0.1756(5) 0.4394(3) 0.0203(13) Uani 0.5 1 d . . P A 1
H43A H 0.8888 0.1481 0.4568 0.024 Uiso 0.5 1 calc R U P A 1
H43B H 0.8178 0.2404 0.4666 0.024 Uiso 0.5 1 calc R U P A 1
C42 C 0.8299(4) 0.2078(6) 0.3627(3) 0.0172(15) Uani 0.5 1 d . U P A 1
H42A H 0.8730 0.2660 0.3580 0.021 Uiso 0.5 1 calc R U P A 1
H42B H 0.8460 0.1439 0.3361 0.021 Uiso 0.5 1 calc R U P A 1
C41 C 0.7387(12) 0.2482(15) 0.3347(9) 0.017(3) Uani 0.5 1 d . . P A 1
H41A H 0.7220 0.3118 0.3615 0.020 Uiso 0.5 1 calc R U P A 1
H41B H 0.7389 0.2711 0.2865 0.020 Uiso 0.5 1 calc R U P A 1
C40A C 0.6734(4) 0.1552(6) 0.3398(3) 0.0164(15) Uani 0.5 1 d . . P A 1
H40A H 0.6938 0.0906 0.3150 0.020 Uiso 0.5 1 calc R U P A 1
C45A C 0.6915(4) 0.0664(5) 0.3827(3) 0.0372(15) Uani 0.5 1 d . . P A 2
H45C H 0.7055 0.0197 0.3444 0.045 Uiso 0.5 1 calc R U P A 2
H45D H 0.6415 0.0333 0.4026 0.045 Uiso 0.5 1 calc R U P A 2
C44A C 0.7674(8) 0.0687(9) 0.4357(5) 0.018(3) Uani 0.5 1 d . U P A 2
H44C H 0.7854 -0.0072 0.4468 0.022 Uiso 0.5 1 calc R U P A 2
H44D H 0.7492 0.1020 0.4778 0.022 Uiso 0.5 1 calc R U P A 2
C43A C 0.8450(4) 0.1309(6) 0.4149(3) 0.0314(14) Uani 0.5 1 d . . P A 2
H43C H 0.8872 0.1417 0.4555 0.038 Uiso 0.5 1 calc R U P A 2
H43D H 0.8736 0.0869 0.3815 0.038 Uiso 0.5 1 calc R U P A 2
C42A C 0.8218(4) 0.2368(6) 0.3848(4) 0.0293(15) Uani 0.5 1 d . . P A 2
H42C H 0.8724 0.2660 0.3639 0.035 Uiso 0.5 1 calc R U P A 2
H42D H 0.8093 0.2874 0.4217 0.035 Uiso 0.5 1 calc R U P A 2
C41A C 0.7452(14) 0.2352(17) 0.3318(11) 0.020(4) Uani 0.5 1 d . U P A 2
H41C H 0.7620 0.1985 0.2903 0.024 Uiso 0.5 1 calc R U P A 2
H41D H 0.7289 0.3111 0.3193 0.024 Uiso 0.5 1 calc R U P A 2
C40 C 0.6663(5) 0.1764(6) 0.3559(4) 0.015(2) Uani 0.5 1 d . U P A 2
H40 H 0.6549 0.2178 0.3978 0.019 Uiso 0.5 1 calc R U P A 2
C50 C 0.58768(16) 0.1600(2) 0.20952(11) 0.0181(5) Uani 1 1 d . . . . .
H50 H 0.6402 0.2035 0.2014 0.022 Uiso 1 1 calc R U . . .
C51 C 0.61282(18) 0.0415(2) 0.19671(12) 0.0255(6) Uani 1 1 d . . . . .
H51A H 0.6595 0.0184 0.2318 0.031 Uiso 1 1 calc R U . . .
H51B H 0.5621 -0.0065 0.2001 0.031 Uiso 1 1 calc R U . . .
C52 C 0.64397(19) 0.0302(2) 0.12588(13) 0.0316(7) Uani 1 1 d . . . . .
H52A H 0.6978 0.0729 0.1241 0.038 Uiso 1 1 calc R U . . .
H52B H 0.6575 -0.0472 0.1175 0.038 Uiso 1 1 calc R U . . .
C53 C 0.57578(19) 0.0700(3) 0.07029(13) 0.0348(7) Uani 1 1 d . . . . .
H53A H 0.5995 0.0661 0.0255 0.042 Uiso 1 1 calc R U . . .
H53B H 0.5244 0.0218 0.0685 0.042 Uiso 1 1 calc R U . . .
C54 C 0.54849(18) 0.1863(2) 0.08330(12) 0.0285(6) Uani 1 1 d . . . . .
H54A H 0.5013 0.2078 0.0482 0.034 Uiso 1 1 calc R U . . .
H54B H 0.5982 0.2358 0.0795 0.034 Uiso 1 1 calc R U . . .
C55 C 0.51737(16) 0.1980(2) 0.15398(11) 0.0204(6) Uani 1 1 d . . . . .
H55A H 0.4643 0.1539 0.1564 0.025 Uiso 1 1 calc R U . . .
H55B H 0.5028 0.2752 0.1620 0.025 Uiso 1 1 calc R U . . .
C60 C 0.49443(15) 0.0873(2) 0.32689(11) 0.0153(5) Uani 1 1 d . . . . .
H60 H 0.5316 0.0209 0.3336 0.018 Uiso 1 1 calc R U . . .
C61 C 0.41482(16) 0.0543(2) 0.27861(12) 0.0200(5) Uani 1 1 d . . . . .
H61A H 0.3747 0.1170 0.2717 0.024 Uiso 1 1 calc R U . . .
H61B H 0.4332 0.0335 0.2337 0.024 Uiso 1 1 calc R U . . .
C62 C 0.36821(16) -0.0415(2) 0.30851(12) 0.0227(6) Uani 1 1 d . . . . .
H62A H 0.3161 -0.0603 0.2774 0.027 Uiso 1 1 calc R U . . .
H62B H 0.4070 -0.1057 0.3119 0.027 Uiso 1 1 calc R U . . .
C63 C 0.34139(17) -0.0153(2) 0.37839(12) 0.0237(6) Uani 1 1 d . . . . .
H63A H 0.2977 0.0437 0.3744 0.028 Uiso 1 1 calc R U . . .
H63B H 0.3145 -0.0805 0.3971 0.028 Uiso 1 1 calc R U . . .
C64 C 0.41853(17) 0.0197(2) 0.42646(12) 0.0240(6) Uani 1 1 d . . . . .
H64A H 0.4592 -0.0422 0.4345 0.029 Uiso 1 1 calc R U . . .
H64B H 0.3989 0.0411 0.4708 0.029 Uiso 1 1 calc R U . . .
C65 C 0.46513(16) 0.1156(2) 0.39693(11) 0.0197(5) Uani 1 1 d . . . . .
H65A H 0.5163 0.1357 0.4286 0.024 Uiso 1 1 calc R U . . .
H65B H 0.4258 0.1793 0.3923 0.024 Uiso 1 1 calc R U . . .

loop_
_atom_site_aniso_label
_atom_site_aniso_U_11
_atom_site_aniso_U_22
_atom_site_aniso_U_33
_atom_site_aniso_U_23
_atom_site_aniso_U_13
_atom_site_aniso_U_12
Fe1 0.01660(18) 0.0139(2) 0.01012(16) -0.00105(13) -0.00058(12) 0.00082(14)
O1 0.0333(11) 0.0200(10) 0.0124(8) -0.0005(7) -0.0023(7) 0.0004(8)
P1 0.0151(3) 0.0143(3) 0.0086(3) -0.0006(2) -0.0002(2) 0.0000(2)
C1 0.0165(12) 0.0142(14) 0.0174(12) -0.0020(9) 0.0010(9) -0.0009(10)
C2 0.0258(14) 0.0146(14) 0.0168(11) -0.0031(10) -0.0009(10) 0.0042(11)
P2 0.0140(3) 0.0157(4) 0.0112(3) 0.0005(2) 0.0000(2) 0.0006(2)
O2 0.0324(11) 0.0267(11) 0.0301(10) 0.0074(8) 0.0161(9) 0.0046(8)
C3 0.0265(14) 0.0123(13) 0.0155(11) -0.0009(9) 0.0001(10) 0.0048(10)
O3 0.0216(10) 0.0201(11) 0.0325(10) -0.0071(8) -0.0064(8) -0.0008(8)
C10 0.0148(12) 0.0219(14) 0.0100(10) 0.0006(9) 0.0013(9) 0.0019(10)
C11 0.0267(14) 0.0284(16) 0.0114(11) 0.0011(10) -0.0044(10) -0.0039(11)
C12 0.0354(16) 0.044(2) 0.0129(12) 0.0023(11) -0.0061(11) -0.0071(14)
C13 0.0224(14) 0.047(2) 0.0162(12) 0.0141(12) -0.0059(10) -0.0030(13)
C14 0.0228(14) 0.0311(17) 0.0199(12) 0.0102(11) 0.0012(10) 0.0056(11)
C15 0.0226(14) 0.0219(15) 0.0159(11) 0.0057(10) 0.0022(10) 0.0072(11)
C20 0.0156(12) 0.0158(14) 0.0107(10) 0.0000(9) 0.0006(9) -0.0024(9)
C21 0.0204(13) 0.0150(14) 0.0168(11) 0.0013(9) 0.0044(9) 0.0015(10)
C22 0.0208(13) 0.0204(15) 0.0226(12) 0.0020(10) 0.0048(10) 0.0039(11)
C23 0.0207(13) 0.0236(15) 0.0200(12) -0.0004(10) 0.0076(10) 0.0007(11)
C24 0.0227(14) 0.0226(15) 0.0219(12) 0.0044(11) 0.0065(10) -0.0042(11)
C25 0.0221(13) 0.0147(14) 0.0133(10) 0.0007(9) 0.0029(9) -0.0014(10)
C30 0.0160(12) 0.0143(13) 0.0124(10) -0.0004(9) 0.0009(9) -0.0006(9)
C31 0.0215(13) 0.0163(14) 0.0110(10) -0.0013(9) -0.0005(9) -0.0024(10)
C32 0.0243(14) 0.0205(15) 0.0148(11) -0.0027(10) -0.0006(10) -0.0034(11)
C33 0.0249(14) 0.0227(16) 0.0219(12) -0.0051(10) -0.0024(10) -0.0067(11)
C34 0.0229(14) 0.0272(16) 0.0224(12) -0.0006(11) 0.0057(10) -0.0096(11)
C35 0.0186(13) 0.0256(15) 0.0166(11) -0.0029(10) 0.0037(9) -0.0044(11)
C45 0.014(2) 0.016(3) 0.0051(19) 0.0019(18) 0.0043(17) 0.0062(19)
C44 0.022(4) 0.036(6) 0.009(3) -0.001(3) -0.006(3) 0.015(3)
C43 0.016(3) 0.034(4) 0.011(3) -0.011(2) -0.002(2) 0.010(3)
C42 0.0171(16) 0.0172(16) 0.0172(16) -0.0002(5) 0.0018(5) -0.0001(5)
C41 0.011(5) 0.020(7) 0.019(5) 0.003(3) -0.006(3) 0.001(4)
C40A 0.018(3) 0.025(4) 0.007(3) -0.003(3) 0.003(2) 0.005(2)
C45A 0.029(3) 0.043(4) 0.037(3) 0.016(3) -0.009(3) -0.005(3)
C44A 0.019(3) 0.018(3) 0.018(3) 0.0001(5) 0.0017(6) 0.0001(5)
C43A 0.024(3) 0.042(5) 0.027(3) 0.002(3) -0.009(3) -0.003(3)
C42A 0.021(3) 0.036(4) 0.030(4) 0.003(3) -0.002(3) -0.002(3)
C41A 0.020(4) 0.020(4) 0.020(4) -0.0001(5) 0.0020(6) 0.0001(5)
C40 0.015(2) 0.016(2) 0.015(2) 0.0000(5) 0.0016(5) 0.0001(5)
C50 0.0198(13) 0.0202(14) 0.0148(11) -0.0003(10) 0.0041(9) 0.0021(10)
C51 0.0317(15) 0.0206(16) 0.0251(13) -0.0035(11) 0.0076(11) 0.0051(12)
C52 0.0363(17) 0.0291(17) 0.0308(14) -0.0081(12) 0.0108(12) 0.0073(13)
C53 0.0399(18) 0.045(2) 0.0210(13) -0.0148(12) 0.0087(12) 0.0001(14)
C54 0.0312(15) 0.0408(19) 0.0135(12) -0.0038(11) 0.0019(10) 0.0020(13)
C55 0.0227(14) 0.0243(15) 0.0140(11) -0.0024(10) 0.0005(10) 0.0023(11)
C60 0.0174(12) 0.0139(13) 0.0145(11) -0.0001(9) 0.0005(9) 0.0006(10)
C61 0.0203(13) 0.0200(15) 0.0192(12) 0.0007(10) 0.0000(10) -0.0045(10)
C62 0.0204(13) 0.0216(15) 0.0257(13) -0.0038(11) 0.0006(10) -0.0057(11)
C63 0.0248(14) 0.0196(15) 0.0278(13) -0.0026(11) 0.0082(11) -0.0044(11)
C64 0.0315(15) 0.0232(16) 0.0182(12) -0.0019(10) 0.0076(10) -0.0072(11)
C65 0.0246(14) 0.0189(15) 0.0161(11) -0.0018(10) 0.0053(10) -0.0048(11)

loop_
_atom_type_symbol
_atom_type_description
_atom_type_scat_dispersion_real
_atom_type_scat_dispersion_imag
_atom_type_scat_source
C C 0.0033 0.0016 'International Tables Vol C Tables 4.2.6.8 and 6.1.1.4'
H H 0.0000 0.0000 'International Tables Vol C Tables 4.2.6.8 and 6.1.1.4'
O O 0.0106 0.0060 'International Tables Vol C Tables 4.2.6.8 and 6.1.1.4'
P P 0.1023 0.0942 'International Tables Vol C Tables 4.2.6.8 and 6.1.1.4'
Fe Fe 0.3463 0.8444 'International Tables Vol C Tables 4.2.6.8 and 6.1.1.4'

loop_
_geom_angle_atom_site_label_1
_geom_angle_atom_site_label_2
_geom_angle_atom_site_label_3
_geom_angle
C3 Fe1 C1 116.94(11)
C3 Fe1 C2 123.29(11)
C1 Fe1 C2 119.77(11)
C3 Fe1 P1 86.54(8)
C1 Fe1 P1 93.98(8)
C2 Fe1 P1 89.05(8)
C3 Fe1 P2 90.99(8)
C1 Fe1 P2 89.87(8)
C2 Fe1 P2 89.76(8)
P1 Fe1 P2 176.07(2)
C30 P1 C10 101.15(11)
C30 P1 C20 104.01(10)
C10 P1 C20 105.74(10)
C30 P1 Fe1 119.35(8)
C10 P1 Fe1 111.11(8)
C20 P1 Fe1 113.94(8)
O1 C1 Fe1 177.4(2)
O2 C2 Fe1 178.7(2)
C60 P2 C50 106.70(11)
C60 P2 C40 101.1(3)
C50 P2 C40 107.9(2)
C60 P2 C40A 101.0(2)
C50 P2 C40A 95.5(2)
C60 P2 Fe1 117.73(8)
C50 P2 Fe1 112.74(8)
C40 P2 Fe1 109.7(2)
C40A P2 Fe1 120.2(2)
O3 C3 Fe1 176.5(2)
C11 C10 C15 109.91(19)
C11 C10 P1 113.61(17)
C15 C10 P1 116.48(15)
C11 C10 H10 105.2
C15 C10 H10 105.2
P1 C10 H10 105.2
C10 C11 C12 111.3(2)
C10 C11 H11A 109.4
C12 C11 H11A 109.4
C10 C11 H11B 109.4
C12 C11 H11B 109.4
H11A C11 H11B 108.0
C13 C12 C11 112.5(2)
C13 C12 H12A 109.1
C11 C12 H12A 109.1
C13 C12 H12B 109.1
C11 C12 H12B 109.1
H12A C12 H12B 107.8
C14 C13 C12 110.4(2)
C14 C13 H13A 109.6
C12 C13 H13A 109.6
C14 C13 H13B 109.6
C12 C13 H13B 109.6
H13A C13 H13B 108.1
C13 C14 C15 110.9(2)
C13 C14 H14A 109.5
C15 C14 H14A 109.5
C13 C14 H14B 109.5
C15 C14 H14B 109.5
H14A C14 H14B 108.0
C14 C15 C10 111.1(2)
C14 C15 H15A 109.4
C10 C15 H15A 109.4
C14 C15 H15B 109.4
C10 C15 H15B 109.4
H15A C15 H15B 108.0
C25 C20 C21 108.35(18)
C25 C20 P1 113.37(16)
C21 C20 P1 117.11(16)
C25 C20 H20 105.7
C21 C20 H20 105.7
P1 C20 H20 105.7
C22 C21 C20 111.2(2)
C22 C21 H21A 109.4
C20 C21 H21A 109.4
C22 C21 H21B 109.4
C20 C21 H21B 109.4
H21A C21 H21B 108.0
C23 C22 C21 111.7(2)
C23 C22 H22A 109.3
C21 C22 H22A 109.3
C23 C22 H22B 109.3
C21 C22 H22B 109.3
H22A C22 H22B 107.9
C24 C23 C22 110.43(19)
C24 C23 H23A 109.6
C22 C23 H23A 109.6
C24 C23 H23B 109.6
C22 C23 H23B 109.6
H23A C23 H23B 108.1
C23 C24 C25 111.8(2)
C23 C24 H24A 109.2
C25 C24 H24A 109.2
C23 C24 H24B 109.2
C25 C24 H24B 109.2
H24A C24 H24B 107.9
C24 C25 C20 110.86(19)
C24 C25 H25A 109.5
C20 C25 H25A 109.5
C24 C25 H25B 109.5
C20 C25 H25B 109.5
H25A C25 H25B 108.1
C31 C30 C35 108.84(19)
C31 C30 P1 113.67(16)
C35 C30 P1 115.07(15)
C31 C30 H30 106.2
C35 C30 H30 106.2
P1 C30 H30 106.2
C32 C31 C30 109.88(19)
C32 C31 H31A 109.7
C30 C31 H31A 109.7
C32 C31 H31B 109.7
C30 C31 H31B 109.7
H31A C31 H31B 108.2
C33 C32 C31 111.0(2)
C33 C32 H32A 109.4
C31 C32 H32A 109.4
C33 C32 H32B 109.4
C31 C32 H32B 109.4
H32A C32 H32B 108.0
C32 C33 C34 111.3(2)
C32 C33 H33A 109.4
C34 C33 H33A 109.4
C32 C33 H33B 109.4
C34 C33 H33B 109.4
H33A C33 H33B 108.0
C35 C34 C33 112.7(2)
C35 C34 H34A 109.1
C33 C34 H34A 109.1
C35 C34 H34B 109.1
C33 C34 H34B 109.1
H34A C34 H34B 107.8
C34 C35 C30 109.76(19)
C34 C35 H35A 109.7
C30 C35 H35A 109.7
C34 C35 H35B 109.7
C30 C35 H35B 109.7
H35A C35 H35B 108.2
C44 C45 C40A 110.3(5)
C44 C45 H45A 109.6
C40A C45 H45A 109.6
C44 C45 H45B 109.6
C40A C45 H45B 109.6
H45A C45 H45B 108.1
C43 C44 C45 112.2(7)
C43 C44 H44A 109.2
C45 C44 H44A 109.2
C43 C44 H44B 109.2
C45 C44 H44B 109.2
H44A C44 H44B 107.9
C44 C43 C42 109.6(6)
C44 C43 H43A 109.8
C42 C43 H43A 109.8
C44 C43 H43B 109.8
C42 C43 H43B 109.8
H43A C43 H43B 108.2
C41 C42 C43 110.1(8)
C41 C42 H42A 109.6
C43 C42 H42A 109.6
C41 C42 H42B 109.6
C43 C42 H42B 109.6
H42A C42 H42B 108.1
C40A C41 C42 108.8(12)
C40A C41 H41A 109.9
C42 C41 H41A 109.9
C40A C41 H41B 109.9
C42 C41 H41B 109.9
H41A C41 H41B 108.3
C41 C40A C45 108.3(8)
C41 C40A P2 109.7(8)
C45 C40A P2 113.9(4)
C41 C40A H40A 108.3
C45 C40A H40A 108.3
P2 C40A H40A 108.3
C40 C45A C44A 113.1(7)
C40 C45A H45C 109.0
C44A C45A H45C 109.0
C40 C45A H45D 109.0
C44A C45A H45D 109.0
H45C C45A H45D 107.8
C45A C44A C43A 114.3(8)
C45A C44A H44C 108.7
C43A C44A H44C 108.7
C45A C44A H44D 108.7
C43A C44A H44D 108.7
H44C C44A H44D 107.6
C42A C43A C44A 112.9(7)
C42A C43A H43C 109.0
C44A C43A H43C 109.0
C42A C43A H43D 109.0
C44A C43A H43D 109.0
H43C C43A H43D 107.8
C43A C42A C41A 114.6(10)
C43A C42A H42C 108.6
C41A C42A H42C 108.6
C43A C42A H42D 108.6
C41A C42A H42D 108.6
H42C C42A H42D 107.6
C42A C41A C40 113.0(15)
C42A C41A H41C 109.0
C40 C41A H41C 109.0
C42A C41A H41D 109.0
C40 C41A H41D 109.0
H41C C41A H41D 107.8
C45A C40 C41A 110.3(9)
C45A C40 P2 121.1(5)
C41A C40 P2 113.2(9)
C45A C40 H40 103.3
C41A C40 H40 103.3
P2 C40 H40 103.3
C51 C50 C55 110.2(2)
C51 C50 P2 117.52(16)
C55 C50 P2 113.43(16)
C51 C50 H50 104.8
C55 C50 H50 104.8
P2 C50 H50 104.8
C52 C51 C50 110.2(2)
C52 C51 H51A 109.6
C50 C51 H51A 109.6
C52 C51 H51B 109.6
C50 C51 H51B 109.6
H51A C51 H51B 108.1
C53 C52 C51 111.5(2)
C53 C52 H52A 109.3
C51 C52 H52A 109.3
C53 C52 H52B 109.3
C51 C52 H52B 109.3
H52A C52 H52B 108.0
C54 C53 C52 111.4(2)
C54 C53 H53A 109.3
C52 C53 H53A 109.3
C54 C53 H53B 109.3
C52 C53 H53B 109.3
H53A C53 H53B 108.0
C53 C54 C55 111.2(2)
C53 C54 H54A 109.4
C55 C54 H54A 109.4
C53 C54 H54B 109.4
C55 C54 H54B 109.4
H54A C54 H54B 108.0
C54 C55 C50 110.7(2)
C54 C55 H55A 109.5
C50 C55 H55A 109.5
C54 C55 H55B 109.5
C50 C55 H55B 109.5
H55A C55 H55B 108.1
C61 C60 C65 108.87(19)
C61 C60 P2 117.14(16)
C65 C60 P2 110.63(16)
C61 C60 H60 106.5
C65 C60 H60 106.5
P2 C60 H60 106.5
C62 C61 C60 110.25(19)
C62 C61 H61A 109.6
C60 C61 H61A 109.6
C62 C61 H61B 109.6
C60 C61 H61B 109.6
H61A C61 H61B 108.1
C63 C62 C61 111.8(2)
C63 C62 H62A 109.2
C61 C62 H62A 109.2
C63 C62 H62B 109.2
C61 C62 H62B 109.2
H62A C62 H62B 107.9
C64 C63 C62 110.9(2)
C64 C63 H63A 109.5
C62 C63 H63A 109.5
C64 C63 H63B 109.5
C62 C63 H63B 109.5
H63A C63 H63B 108.0
C63 C64 C65 110.9(2)
C63 C64 H64A 109.5
C65 C64 H64A 109.5
C63 C64 H64B 109.5
C65 C64 H64B 109.5
H64A C64 H64B 108.1
C64 C65 C60 111.3(2)
C64 C65 H65A 109.4
C60 C65 H65A 109.4
C64 C65 H65B 109.4
C60 C65 H65B 109.4
H65A C65 H65B 108.0

loop_
_geom_bond_atom_site_label_1
_geom_bond_atom_site_label_2
_geom_bond_distance
Fe1 C3 1.767(3)
Fe1 C1 1.769(2)
Fe1 C2 1.769(3)
Fe1 P1 2.2416(10)
Fe1 P2 2.2422(10)
O1 C1 1.152(3)
P1 C30 1.853(2)
P1 C10 1.865(2)
P1 C20 1.877(2)
C2 O2 1.160(3)
P2 C60 1.860(2)
P2 C50 1.861(2)
P2 C40 1.875(8)
P2 C40A 1.879(6)
C3 O3 1.162(3)
C10 C11 1.522(3)
C10 C15 1.540(3)
C10 H10 1.0000
C11 C12 1.530(3)
C11 H11A 0.9900
C11 H11B 0.9900
C12 C13 1.514(4)
C12 H12A 0.9900
C12 H12B 0.9900
C13 C14 1.512(4)
C13 H13A 0.9900
C13 H13B 0.9900
C14 C15 1.529(3)
C14 H14A 0.9900
C14 H14B 0.9900
C15 H15A 0.9900
C15 H15B 0.9900
C20 C25 1.536(3)
C20 C21 1.538(3)
C20 H20 1.0000
C21 C22 1.532(3)
C21 H21A 0.9900
C21 H21B 0.9900
C22 C23 1.522(3)
C22 H22A 0.9900
C22 H22B 0.9900
C23 C24 1.519(4)
C23 H23A 0.9900
C23 H23B 0.9900
C24 C25 1.525(3)
C24 H24A 0.9900
C24 H24B 0.9900
C25 H25A 0.9900
C25 H25B 0.9900
C30 C31 1.529(3)
C30 C35 1.538(3)
C30 H30 1.0000
C31 C32 1.527(3)
C31 H31A 0.9900
C31 H31B 0.9900
C32 C33 1.518(4)
C32 H32A 0.9900
C32 H32B 0.9900
C33 C34 1.526(3)
C33 H33A 0.9900
C33 H33B 0.9900
C34 C35 1.526(3)
C34 H34A 0.9900
C34 H34B 0.9900
C35 H35A 0.9900
C35 H35B 0.9900
C45 C44 1.534(11)
C45 C40A 1.564(7)
C45 H45A 0.9900
C45 H45B 0.9900
C44 C43 1.504(13)
C44 H44A 0.9900
C44 H44B 0.9900
C43 C42 1.560(8)
C43 H43A 0.9900
C43 H43B 0.9900
C42 C41 1.547(19)
C42 H42A 0.9900
C42 H42B 0.9900
C41 C40A 1.54(2)
C41 H41A 0.9900
C41 H41B 0.9900
C40A H40A 1.0000
C45A C40 1.487(10)
C45A C44A 1.493(13)
C45A H45C 0.9900
C45A H45D 0.9900
C44A C43A 1.517(14)
C44A H44C 0.9900
C44A H44D 0.9900
C43A C42A 1.457(9)
C43A H43C 0.9900
C43A H43D 0.9900
C42A C41A 1.50(2)
C42A H42C 0.9900
C42A H42D 0.9900
C41A C40 1.54(2)
C41A H41C 0.9900
C41A H41D 0.9900
C40 H40 1.0000
C50 C51 1.533(3)
C50 C55 1.536(3)
C50 H50 1.0000
C51 C52 1.528(3)
C51 H51A 0.9900
C51 H51B 0.9900
C52 C53 1.524(4)
C52 H52A 0.9900
C52 H52B 0.9900
C53 C54 1.517(4)
C53 H53A 0.9900
C53 H53B 0.9900
C54 C55 1.526(3)
C54 H54A 0.9900
C54 H54B 0.9900
C55 H55A 0.9900
C55 H55B 0.9900
C60 C61 1.534(3)
C60 C65 1.536(3)
C60 H60 1.0000
C61 C62 1.529(3)
C61 H61A 0.9900
C61 H61B 0.9900
C62 C63 1.512(3)
C62 H62A 0.9900
C62 H62B 0.9900
C63 C64 1.511(4)
C63 H63A 0.9900
C63 H63B 0.9900
C64 C65 1.526(3)
C64 H64A 0.9900
C64 H64B 0.9900
C65 H65A 0.9900
C65 H65B 0.9900
